data_2239670
loop_
_publ_author_name
'Moon, Dohyun'
'Ryoo, Keon Sang'
'Choi, Jong-Ha'

_publ_section_title
;
 Bis[<i>trans</i>-difluoridotetrakis(pyridine-\k<i>N</i>)chromium(III)]
 sodium tetrachloridozincate perchlorate from synchrotron data
;
_journal_issue 7
_journal_name_full 'Acta Crystallographica Section E'
_journal_page_first m280
_journal_paper_doi 10.1107/S1600536814014408
_journal_volume 70
_journal_year 2014
_chemical_formula_iupac 'Na [Cr F2 (C5 H5 N)4]2 [Zn Cl4] Cl O4'
_chemical_formula_moiety '2(C20 H20 Cr F2 N4 +), Na +, Cl O4 -, Cl4 Zn 2-'
_chemical_formula_sum 'C40 H40 Cl5 Cr2 F4 N8 Na O4 Zn'
_chemical_formula_weight 1142.41
_chemical_name_systematic
;
Bis[<i>trans</i>-difluoridotetrakis(pyridine-\k<i>N</i>)chromium(III)]
sodium tetrachloridozincate perchlorate
;
_space_group_crystal_system orthorhombic
_space_group_IT_number 61
_space_group_name_Hall '-P 2ac 2ab'
_space_group_name_H-M_alt 'P b c a'
_symmetry_space_group_name_Hall '-P 2ac 2ab'
_symmetry_space_group_name_H-M 'P b c a'
_atom_sites_solution_hydrogens geom
_audit_creation_method SHELXL-2014
_cell_angle_alpha 90
_cell_angle_beta 90
_cell_angle_gamma 90
_cell_formula_units_Z 8
_cell_length_a 25.397(5)
_cell_length_b 14.600(3)
_cell_length_c 25.510(5)
_cell_measurement_reflns_used 237022
_cell_measurement_temperature 100(2)
_cell_measurement_theta_max 33.547
_cell_measurement_theta_min 0.361
_cell_volume 9459(3)
_computing_cell_refinement '<i>HKL3000sm</i> (Otwinowski & Minor, 1997)'
_computing_data_collection
;
<i>PAL ADSC Quantum-210 ADX</i> (Arvai & Nielsen, 1983)
;
_computing_data_reduction '<i>HKL3000sm</i> (Otwinowski & Minor, 1997)'
_computing_molecular_graphics 'DIAMOND (Brandenburg, 2007)'
_computing_publication_material 'WinGX (Farrugia, 2012)'
_computing_structure_refinement '<i>XL</i> in SHELXL2014 (Sheldrick, 2008)'
_computing_structure_solution '<i>XS</i> in SHELXS2014 (Sheldrick, 2008)'
_diffrn_ambient_temperature 100(2)
_diffrn_measured_fraction_theta_full 0.988
_diffrn_measured_fraction_theta_max 0.985
_diffrn_measurement_device_type 'ADSC Q210 CCD area-detector'
_diffrn_measurement_method '\w scan'
_diffrn_radiation_type synchrotron
_diffrn_radiation_wavelength 0.62998
_diffrn_reflns_av_R_equivalents 0.0500
_diffrn_reflns_limit_h_max 35
_diffrn_reflns_limit_h_min -35
_diffrn_reflns_limit_k_max 19
_diffrn_reflns_limit_k_min -19
_diffrn_reflns_limit_l_max 35
_diffrn_reflns_limit_l_min -35
_diffrn_reflns_number 86381
_diffrn_reflns_theta_full 22.209
_diffrn_reflns_theta_max 26.000
_diffrn_reflns_theta_min 2.009
_exptl_absorpt_coefficient_mu 0.938
_exptl_absorpt_correction_T_max 0.912
_exptl_absorpt_correction_T_min 0.835
_exptl_absorpt_correction_type empirical
_exptl_absorpt_process_details '(<i>HKL3000sm</i>; Otwinowski & Minor, 1997)'
_exptl_crystal_colour purple
_exptl_crystal_density_diffrn 1.604
_exptl_crystal_description block
_exptl_crystal_F_000 4624
_exptl_crystal_size_max 0.200
_exptl_crystal_size_mid 0.150
_exptl_crystal_size_min 0.100
_refine_diff_density_max 1.247
_refine_diff_density_min -1.989
_refine_ls_extinction_method none
_refine_ls_goodness_of_fit_ref 1.046
_refine_ls_hydrogen_treatment constr
_refine_ls_matrix_type full
_refine_ls_number_parameters 605
_refine_ls_number_reflns 13152
_refine_ls_number_restraints 6
_refine_ls_restrained_S_all 1.047
_refine_ls_R_factor_all 0.0492
_refine_ls_R_factor_gt 0.0471
_refine_ls_shift/su_max 0.002
_refine_ls_shift/su_mean 0.000
_refine_ls_structure_factor_coef Fsqd
_refine_ls_weighting_details 'w=1/[\s^2^(Fo^2^)+(0.0773P)^2^+19.7848P] where P=(Fo^2^+2Fc^2^)/3'
_refine_ls_weighting_scheme calc
_refine_ls_wR_factor_gt 0.1341
_refine_ls_wR_factor_ref 0.1361
_reflns_number_gt 12355
_reflns_number_total 13152
_reflns_threshold_expression I>2\s(I)
_cod_data_source_file tk5321sup1.cf
_cod_data_source_block I
_cod_database_code 2239670
_cod_database_fobs_code 2239670
_shelxl_version_number 2.014

loop_
_space_group_symop_operation_xyz
'x, y, z'
'-x+1/2, -y, z+1/2'
'-x, y+1/2, -z+1/2'
'x+1/2, -y+1/2, -z'
'-x, -y, -z'
'x-1/2, y, -z-1/2'
'x, -y-1/2, z-1/2'
'-x-1/2, y-1/2, z'

loop_
_atom_site_type_symbol
_atom_site_label
_atom_site_fract_x
_atom_site_fract_y
_atom_site_fract_z
_atom_site_U_iso_or_equiv
_atom_site_adp_type
_atom_site_calc_flag
_atom_site_occupancy
_atom_site_symmetry_multiplicity
_atom_site_disorder_assembly
_atom_site_disorder_group
Cr Cr1 0.35117(2) 0.76013(2) 0.12316(2) 0.00754(8) Uani d 1 1 . .
F F1 0.30651(4) 0.70701(9) 0.17189(5) 0.0118(2) Uani d 1 1 . .
F F2 0.39507(5) 0.81430(9) 0.07234(5) 0.0134(2) Uani d 1 1 . .
N N1 0.37558(7) 0.63065(12) 0.09803(7) 0.0116(3) Uani d 1 1 . .
N N2 0.28923(7) 0.75603(12) 0.06915(6) 0.0105(3) Uani d 1 1 . .
N N3 0.32920(6) 0.89005(12) 0.14979(6) 0.0099(3) Uani d 1 1 . .
N N4 0.41194(6) 0.75688(12) 0.17755(7) 0.0107(3) Uani d 1 1 . .
C C1 0.35464(10) 0.55497(16) 0.12003(9) 0.0188(4) Uani d 1 1 . .
H H1 0.3272 0.5618 0.1451 0.023 Uiso calc 1 1 . .
C C2 0.37167(12) 0.46750(17) 0.10742(10) 0.0258(5) Uani d 1 1 . .
H H2 0.3556 0.4154 0.1230 0.031 Uiso calc 1 1 . .
C C3 0.41235(11) 0.45702(18) 0.07181(10) 0.0268(5) Uani d 1 1 . .
H H3 0.4258 0.3980 0.0637 0.032 Uiso calc 1 1 . .
C C4 0.43310(10) 0.53502(19) 0.04820(11) 0.0252(5) Uani d 1 1 . .
H H4 0.4603 0.5298 0.0228 0.030 Uiso calc 1 1 . .
C C5 0.41370(9) 0.62005(17) 0.06204(9) 0.0180(4) Uani d 1 1 . .
H H5 0.4278 0.6729 0.0455 0.022 Uiso calc 1 1 . .
C C6 0.29780(8) 0.75294(15) 0.01708(8) 0.0143(4) Uani d 1 1 . .
H H6 0.3330 0.7565 0.0045 0.017 Uiso calc 1 1 . .
C C7 0.25712(9) 0.74470(17) -0.01887(8) 0.0188(4) Uani d 1 1 . .
H H7 0.2644 0.7426 -0.0554 0.023 Uiso calc 1 1 . .
C C8 0.20558(9) 0.73955(16) -0.00069(9) 0.0183(4) Uani d 1 1 . .
H H8 0.1771 0.7332 -0.0246 0.022 Uiso calc 1 1 . .
C C9 0.19644(8) 0.74378(16) 0.05288(9) 0.0165(4) Uani d 1 1 . .
H H9 0.1616 0.7412 0.0663 0.020 Uiso calc 1 1 . .
C C10 0.23912(8) 0.75180(15) 0.08642(8) 0.0133(4) Uani d 1 1 . .
H H10 0.2328 0.7544 0.1231 0.016 Uiso calc 1 1 . .
C C11 0.35537(8) 0.96612(14) 0.13505(8) 0.0125(3) Uani d 1 1 . .
H H11 0.3854 0.9599 0.1132 0.015 Uiso calc 1 1 . .
C C12 0.33995(9) 1.05350(15) 0.15071(8) 0.0165(4) Uani d 1 1 . .
H H12 0.3592 1.1058 0.1397 0.020 Uiso calc 1 1 . .
C C13 0.29607(9) 1.06300(16) 0.18269(9) 0.0177(4) Uani d 1 1 . .
H H13 0.2845 1.1219 0.1935 0.021 Uiso calc 1 1 . .
C C14 0.26955(9) 0.98475(16) 0.19856(9) 0.0173(4) Uani d 1 1 . .
H H14 0.2395 0.9892 0.2206 0.021 Uiso calc 1 1 . .
C C15 0.28738(8) 0.89998(15) 0.18182(8) 0.0137(4) Uani d 1 1 . .
H H15 0.2694 0.8466 0.1934 0.016 Uiso calc 1 1 . .
C C16 0.40251(9) 0.7286(2) 0.22661(9) 0.0259(5) Uani d 1 1 . .
H H16 0.3673 0.7145 0.2362 0.031 Uiso calc 1 1 . .
C C17 0.44161(10) 0.7191(2) 0.26391(10) 0.0288(6) Uani d 1 1 . .
H H17 0.4332 0.6992 0.2984 0.035 Uiso calc 1 1 . .
C C18 0.49271(9) 0.7387(2) 0.25044(10) 0.0245(5) Uani d 1 1 . .
H H18 0.5204 0.7316 0.2751 0.029 Uiso calc 1 1 . .
C C19 0.50286(10) 0.7688(3) 0.20023(11) 0.0441(9) Uani d 1 1 . .
H H19 0.5378 0.7838 0.1899 0.053 Uiso calc 1 1 . .
C C20 0.46157(9) 0.7770(2) 0.16487(9) 0.0301(6) Uani d 1 1 . .
H H20 0.4689 0.7977 0.1303 0.036 Uiso calc 1 1 . .
Cr Cr2 0.65746(2) 0.50377(2) 0.11947(2) 0.00778(8) Uani d 1 1 . .
F F3 0.61676(5) 0.45700(9) 0.06534(4) 0.0118(2) Uani d 1 1 . .
F F4 0.70069(5) 0.55143(9) 0.17181(5) 0.0130(2) Uani d 1 1 . .
N N5 0.63053(6) 0.63505(12) 0.10134(7) 0.0103(3) Uani d 1 1 . .
N N6 0.59384(6) 0.49421(12) 0.17052(6) 0.0098(3) Uani d 1 1 . .
N N7 0.67945(7) 0.37247(12) 0.14187(7) 0.0126(3) Uani d 1 1 . .
N N8 0.72058(7) 0.50992(12) 0.06649(6) 0.0104(3) Uani d 1 1 . .
C C21 0.64820(9) 0.70809(15) 0.12802(8) 0.0143(4) Uani d 1 1 . .
H H21 0.6759 0.6999 0.1526 0.017 Uiso calc 1 1 . .
C C22 0.62733(10) 0.79550(16) 0.12082(9) 0.0187(4) Uani d 1 1 . .
H H22 0.6408 0.8459 0.1402 0.022 Uiso calc 1 1 . .
C C23 0.58692(9) 0.80824(16) 0.08526(9) 0.0200(4) Uani d 1 1 . .
H H23 0.5721 0.8672 0.0798 0.024 Uiso calc 1 1 . .
C C24 0.56850(9) 0.73228(17) 0.05761(10) 0.0198(4) Uani d 1 1 . .
H H24 0.5409 0.7387 0.0328 0.024 Uiso calc 1 1 . .
C C25 0.59096(8) 0.64744(15) 0.06679(9) 0.0153(4) Uani d 1 1 . .
H H25 0.5780 0.5959 0.0480 0.018 Uiso calc 1 1 . .
C C26 0.54766(8) 0.45919(16) 0.15431(8) 0.0162(4) Uani d 1 1 . .
H H26 0.5448 0.4377 0.1193 0.019 Uiso calc 1 1 . .
C C27 0.50407(9) 0.4532(2) 0.18677(9) 0.0241(5) Uani d 1 1 . .
H H27 0.4721 0.4272 0.1744 0.029 Uiso calc 1 1 . .
C C28 0.50789(9) 0.4858(2) 0.23773(9) 0.0227(5) Uani d 1 1 . .
H H28 0.4784 0.4837 0.2606 0.027 Uiso calc 1 1 . .
C C29 0.55529(9) 0.52141(19) 0.25454(9) 0.0214(5) Uani d 1 1 . .
H H29 0.5590 0.5435 0.2894 0.026 Uiso calc 1 1 . .
C C30 0.59751(8) 0.52459(16) 0.22017(8) 0.0156(4) Uani d 1 1 . .
H H30 0.6301 0.5490 0.2320 0.019 Uiso calc 1 1 . .
C C31 0.71928(9) 0.35834(16) 0.17617(8) 0.0177(4) Uani d 1 1 . .
H H31 0.7389 0.4096 0.1883 0.021 Uiso calc 1 1 . .
C C32 0.73252(10) 0.27212(18) 0.19426(9) 0.0222(5) Uani d 1 1 . .
H H32 0.7609 0.2642 0.2180 0.027 Uiso calc 1 1 . .
C C33 0.70374(10) 0.19765(18) 0.17718(10) 0.0248(5) Uani d 1 1 . .
H H33 0.7118 0.1378 0.1893 0.030 Uiso calc 1 1 . .
C C34 0.66268(10) 0.21171(16) 0.14187(11) 0.0229(5) Uani d 1 1 . .
H H34 0.6425 0.1614 0.1296 0.027 Uiso calc 1 1 . .
C C35 0.65162(9) 0.29982(16) 0.12486(9) 0.0169(4) Uani d 1 1 . .
H H35 0.6237 0.3092 0.1006 0.020 Uiso calc 1 1 . .
C C36 0.77078(8) 0.51247(15) 0.08380(8) 0.0136(4) Uani d 1 1 . .
H H36 0.7771 0.5151 0.1205 0.016 Uiso calc 1 1 . .
C C37 0.81361(8) 0.51134(16) 0.04979(9) 0.0164(4) Uani d 1 1 . .
H H37 0.8486 0.5123 0.0631 0.020 Uiso calc 1 1 . .
C C38 0.80443(8) 0.50876(16) -0.00376(9) 0.0174(4) Uani d 1 1 . .
H H38 0.8330 0.5078 -0.0278 0.021 Uiso calc 1 1 . .
C C39 0.75289(9) 0.50755(16) -0.02167(8) 0.0171(4) Uani d 1 1 . .
H H39 0.7457 0.5069 -0.0582 0.020 Uiso calc 1 1 . .
C C40 0.71206(8) 0.50729(15) 0.01433(8) 0.0137(4) Uani d 1 1 . .
H H40 0.6768 0.5052 0.0018 0.016 Uiso calc 1 1 . .
Cl Cl1P 0.63013(3) -0.20630(5) 0.28660(3) 0.01264(18) Uani d 0.868(3) 1 A 1
O O1P 0.60224(9) -0.23420(16) 0.33334(8) 0.0262(5) Uani d 0.868(3) 1 A 1
O O2P 0.68283(8) -0.1857(2) 0.30024(11) 0.0374(7) Uani d 0.868(3) 1 A 1
O O3P 0.62633(11) -0.2764(3) 0.24867(13) 0.0354(7) Uani d 0.868(3) 1 A 1
O O4P 0.60397(9) -0.12621(15) 0.26743(10) 0.0370(5) Uani d 0.868(3) 1 A 1
Cl Cl2P 0.6450(2) -0.1831(4) 0.2710(2) 0.0221(12) Uani d 0.132(3) 1 A 2
O O5P 0.6630(6) -0.2113(10) 0.3260(5) 0.0221(12) Uani d 0.132(3) 1 A 2
O O6P 0.6833(5) -0.1475(10) 0.2396(5) 0.0221(12) Uani d 0.132(3) 1 A 2
O O7P 0.6415(8) -0.2796(17) 0.2504(9) 0.0221(12) Uani d 0.132(3) 1 A 2
O O8P 0.60397(9) -0.12621(15) 0.26743(10) 0.0370(5) Uani d 0.132(3) 1 A 2
Zn Zn1 0.51089(2) 0.13481(2) 0.06065(2) 0.01240(7) Uani d 1 1 . .
Cl Cl1 0.52526(2) 0.28484(4) 0.05651(2) 0.02034(12) Uani d 1 1 . .
Cl Cl2 0.42603(2) 0.10088(4) 0.04318(2) 0.02115(12) Uani d 1 1 . .
Cl Cl3 0.55209(11) 0.09300(14) -0.00286(9) 0.1300(9) Uani d 1 1 . .
Cl Cl4 0.54386(3) 0.04804(5) 0.12572(2) 0.03005(14) Uani d 1 1 . .
Na Na1P 0.65188(10) -0.00419(16) 0.19280(11) 0.0856(7) Uani d 1 1 . .

loop_
_atom_site_aniso_label
_atom_site_aniso_U_11
_atom_site_aniso_U_22
_atom_site_aniso_U_33
_atom_site_aniso_U_12
_atom_site_aniso_U_13
_atom_site_aniso_U_23
Cr1 0.00589(14) 0.00984(15) 0.00688(14) -0.00199(10) 0.00172(9) 0.00211(10)
F1 0.0085(5) 0.0164(6) 0.0106(5) -0.0028(4) 0.0025(4) 0.0051(4)
F2 0.0136(5) 0.0156(6) 0.0110(5) -0.0050(4) 0.0066(4) 0.0024(4)
N1 0.0108(7) 0.0129(8) 0.0111(7) 0.0001(6) -0.0006(6) 0.0004(6)
N2 0.0108(7) 0.0113(8) 0.0093(7) -0.0014(6) -0.0008(6) 0.0016(6)
N3 0.0088(7) 0.0130(8) 0.0079(7) -0.0006(6) -0.0003(5) 0.0010(6)
N4 0.0066(7) 0.0150(8) 0.0106(7) -0.0008(6) 0.0008(5) 0.0003(6)
C1 0.0266(11) 0.0125(10) 0.0173(9) -0.0004(8) 0.0012(8) 0.0049(7)
C2 0.0433(15) 0.0134(10) 0.0208(11) 0.0032(10) -0.0058(10) 0.0040(8)
C3 0.0364(14) 0.0183(11) 0.0258(11) 0.0116(10) -0.0128(10) -0.0055(9)
C4 0.0216(11) 0.0263(13) 0.0279(12) 0.0073(9) -0.0003(9) -0.0106(10)
C5 0.0152(9) 0.0196(11) 0.0192(10) -0.0004(8) 0.0036(7) -0.0043(8)
C6 0.0157(9) 0.0166(9) 0.0107(8) -0.0003(7) -0.0004(7) 0.0011(7)
C7 0.0217(10) 0.0238(11) 0.0110(9) 0.0020(8) -0.0039(8) -0.0011(8)
C8 0.0183(10) 0.0188(10) 0.0179(10) 0.0003(8) -0.0083(8) 0.0003(8)
C9 0.0124(9) 0.0179(10) 0.0193(10) -0.0018(7) -0.0036(7) 0.0026(8)
C10 0.0108(8) 0.0169(9) 0.0121(8) -0.0023(7) -0.0009(7) 0.0023(7)
C11 0.0143(8) 0.0125(9) 0.0107(8) -0.0023(7) -0.0007(7) 0.0015(7)
C12 0.0221(10) 0.0116(9) 0.0157(9) -0.0014(7) -0.0031(7) 0.0010(7)
C13 0.0216(10) 0.0156(10) 0.0157(9) 0.0058(8) -0.0048(8) -0.0015(7)
C14 0.0149(9) 0.0210(10) 0.0160(9) 0.0048(8) 0.0013(7) -0.0020(8)
C15 0.0115(8) 0.0174(10) 0.0122(8) 0.0003(7) 0.0023(7) 0.0005(7)
C16 0.0096(9) 0.0503(16) 0.0177(10) -0.0052(9) -0.0016(8) 0.0148(10)
C17 0.0160(10) 0.0515(17) 0.0188(11) -0.0053(10) -0.0057(8) 0.0147(11)
C18 0.0106(9) 0.0430(15) 0.0197(10) 0.0016(9) -0.0049(8) -0.0003(10)
C19 0.0085(10) 0.104(3) 0.0196(12) -0.0125(14) -0.0014(9) 0.0057(15)
C20 0.0097(9) 0.067(2) 0.0133(10) -0.0130(11) 0.0004(8) 0.0044(11)
Cr2 0.00645(14) 0.01014(15) 0.00675(14) -0.00042(10) -0.00057(9) -0.00142(10)
F3 0.0122(5) 0.0140(6) 0.0091(5) -0.0032(4) -0.0019(4) -0.0029(4)
F4 0.0099(5) 0.0185(6) 0.0107(5) -0.0007(4) -0.0030(4) -0.0032(4)
N5 0.0089(7) 0.0115(8) 0.0104(7) -0.0010(5) 0.0010(6) -0.0006(6)
N6 0.0087(7) 0.0121(8) 0.0087(7) 0.0002(5) 0.0001(5) -0.0011(5)
N7 0.0129(7) 0.0142(8) 0.0108(7) 0.0039(6) 0.0027(6) 0.0009(6)
N8 0.0084(7) 0.0135(8) 0.0093(7) 0.0004(6) 0.0001(5) -0.0008(6)
C21 0.0181(9) 0.0131(10) 0.0118(8) -0.0020(7) 0.0016(7) -0.0024(7)
C22 0.0269(11) 0.0132(10) 0.0159(9) -0.0014(8) 0.0053(8) -0.0030(7)
C23 0.0223(10) 0.0151(10) 0.0225(10) 0.0050(8) 0.0086(8) 0.0032(8)
C24 0.0147(9) 0.0181(11) 0.0264(11) 0.0019(8) -0.0014(8) 0.0056(8)
C25 0.0135(9) 0.0147(10) 0.0178(9) -0.0017(7) -0.0042(7) 0.0016(7)
C26 0.0122(9) 0.0231(11) 0.0134(9) -0.0065(7) 0.0014(7) -0.0047(7)
C27 0.0134(9) 0.0409(15) 0.0180(10) -0.0110(9) 0.0028(8) -0.0065(10)
C28 0.0137(10) 0.0383(14) 0.0160(10) -0.0030(9) 0.0048(7) -0.0036(9)
C29 0.0149(9) 0.0369(13) 0.0125(9) -0.0013(9) 0.0033(7) -0.0077(9)
C30 0.0114(8) 0.0246(11) 0.0110(8) -0.0010(7) 0.0004(7) -0.0056(8)
C31 0.0187(10) 0.0213(11) 0.0133(9) 0.0069(8) 0.0002(7) 0.0007(7)
C32 0.0254(11) 0.0253(12) 0.0160(9) 0.0129(9) 0.0025(8) 0.0037(8)
C33 0.0292(12) 0.0207(11) 0.0244(11) 0.0121(9) 0.0109(9) 0.0073(9)
C34 0.0245(11) 0.0129(10) 0.0312(12) 0.0022(8) 0.0087(9) 0.0006(9)
C35 0.0154(9) 0.0139(10) 0.0214(10) 0.0021(7) 0.0051(7) 0.0000(7)
C36 0.0094(8) 0.0194(10) 0.0121(8) 0.0003(7) -0.0004(7) -0.0005(7)
C37 0.0087(8) 0.0232(11) 0.0172(9) 0.0015(7) 0.0011(7) 0.0013(8)
C38 0.0135(9) 0.0224(11) 0.0162(9) 0.0036(8) 0.0060(7) 0.0009(8)
C39 0.0168(9) 0.0239(11) 0.0104(8) 0.0016(8) 0.0033(7) 0.0007(7)
C40 0.0120(8) 0.0185(10) 0.0105(8) 0.0009(7) -0.0001(7) 0.0001(7)
Cl1P 0.0113(3) 0.0140(3) 0.0127(3) 0.0026(2) -0.0047(2) -0.0003(2)
O1P 0.0341(11) 0.0252(11) 0.0193(9) -0.0025(9) 0.0063(8) 0.0046(8)
O2P 0.0090(9) 0.0603(17) 0.0430(14) -0.0026(10) -0.0084(9) -0.0126(12)
O3P 0.0316(15) 0.0470(16) 0.0276(12) 0.0024(15) -0.0071(13) -0.0239(11)
O4P 0.0288(10) 0.0346(12) 0.0476(13) 0.0188(9) 0.0081(9) 0.0216(10)
Cl2P 0.0194(14) 0.0263(14) 0.0205(14) -0.0016(9) -0.0010(9) -0.0038(9)
O5P 0.0194(14) 0.0263(14) 0.0205(14) -0.0016(9) -0.0010(9) -0.0038(9)
O6P 0.0194(14) 0.0263(14) 0.0205(14) -0.0016(9) -0.0010(9) -0.0038(9)
O7P 0.0194(14) 0.0263(14) 0.0205(14) -0.0016(9) -0.0010(9) -0.0038(9)
O8P 0.0288(10) 0.0346(12) 0.0476(13) 0.0188(9) 0.0081(9) 0.0216(10)
Zn1 0.01514(13) 0.01067(13) 0.01138(12) -0.00326(8) 0.00344(8) -0.00087(8)
Cl1 0.0246(3) 0.0112(2) 0.0252(3) -0.00530(19) -0.0023(2) -0.00346(18)
Cl2 0.0145(2) 0.0141(2) 0.0348(3) -0.00498(17) 0.0031(2) 0.0015(2)
Cl3 0.173(2) 0.0881(13) 0.1291(17) -0.0183(13) 0.0785(16) -0.0087(11)
Cl4 0.0477(4) 0.0215(3) 0.0209(3) 0.0029(3) -0.0073(2) 0.0041(2)
Na1P 0.0897(16) 0.0696(14) 0.0974(17) -0.0081(12) 0.0211(13) 0.0102(12)

loop_
_atom_type_symbol
_atom_type_description
_atom_type_scat_dispersion_real
_atom_type_scat_dispersion_imag
_atom_type_scat_source
C C 0.0020 0.0010 'International Tables Vol C Tables 4.2.6.8 and 6.1.1.4'
H H 0.0000 0.0000 'International Tables Vol C Tables 4.2.6.8 and 6.1.1.4'
N N 0.0050 0.0020 'International Tables Vol C Tables 4.2.6.8 and 6.1.1.4'
O O 0.0090 0.0050 'International Tables Vol C Tables 4.2.6.8 and 6.1.1.4'
F F 0.0140 0.0080 'International Tables Vol C Tables 4.2.6.8 and 6.1.1.4'
Cl Cl 0.1230 0.1260 'International Tables Vol C Tables 4.2.6.8 and 6.1.1.4'
Zn Zn 0.3480 1.1820 'International Tables Vol C Tables 4.2.6.8 and 6.1.1.4'
Cr Cr 0.2900 0.4910 'International Tables Vol C Tables 4.2.6.8 and 6.1.1.4'
Na Na 0.0290 0.0190 'International Tables Vol C Tables 4.2.6.8 and 6.1.1.4'

loop_
_geom_angle_atom_site_label_1
_geom_angle_atom_site_label_2
_geom_angle_atom_site_label_3
_geom_angle
F1 Cr1 F2 178.47(6)
F1 Cr1 N4 89.83(6)
F2 Cr1 N4 91.70(6)
F1 Cr1 N1 90.50(6)
F2 Cr1 N1 89.61(6)
N4 Cr1 N1 87.93(7)
F1 Cr1 N3 89.90(6)
F2 Cr1 N3 90.04(6)
N4 Cr1 N3 90.12(7)
N1 Cr1 N3 178.00(7)
F1 Cr1 N2 88.25(6)
F2 Cr1 N2 90.22(6)
N4 Cr1 N2 176.95(7)
N1 Cr1 N2 89.72(7)
N3 Cr1 N2 92.25(7)
C5 N1 C1 118.3(2)
C5 N1 Cr1 121.84(15)
C1 N1 Cr1 119.77(15)
C6 N2 C10 118.25(17)
C6 N2 Cr1 121.93(14)
C10 N2 Cr1 119.74(13)
C11 N3 C15 117.97(18)
C11 N3 Cr1 121.69(14)
C15 N3 Cr1 120.33(14)
C20 N4 C16 117.59(19)
C20 N4 Cr1 122.37(15)
C16 N4 Cr1 119.92(14)
N1 C1 C2 122.4(2)
N1 C1 H1 118.8
C2 C1 H1 118.8
C3 C2 C1 119.1(2)
C3 C2 H2 120.4
C1 C2 H2 120.4
C2 C3 C4 118.4(2)
C2 C3 H3 120.8
C4 C3 H3 120.8
C5 C4 C3 119.3(2)
C5 C4 H4 120.3
C3 C4 H4 120.3
N1 C5 C4 122.4(2)
N1 C5 H5 118.8
C4 C5 H5 118.8
N2 C6 C7 122.3(2)
N2 C6 H6 118.8
C7 C6 H6 118.8
C6 C7 C8 119.1(2)
C6 C7 H7 120.5
C8 C7 H7 120.5
C9 C8 C7 118.90(19)
C9 C8 H8 120.5
C7 C8 H8 120.5
C10 C9 C8 118.8(2)
C10 C9 H9 120.6
C8 C9 H9 120.6
N2 C10 C9 122.72(19)
N2 C10 H10 118.6
C9 C10 H10 118.6
N3 C11 C12 122.42(19)
N3 C11 H11 118.8
C12 C11 H11 118.8
C13 C12 C11 119.1(2)
C13 C12 H12 120.5
C11 C12 H12 120.5
C14 C13 C12 118.6(2)
C14 C13 H13 120.7
C12 C13 H13 120.7
C15 C14 C13 119.2(2)
C15 C14 H14 120.4
C13 C14 H14 120.4
N3 C15 C14 122.7(2)
N3 C15 H15 118.6
C14 C15 H15 118.6
N4 C16 C17 123.1(2)
N4 C16 H16 118.5
C17 C16 H16 118.5
C18 C17 C16 119.1(2)
C18 C17 H17 120.5
C16 C17 H17 120.5
C17 C18 C19 118.4(2)
C17 C18 H18 120.8
C19 C18 H18 120.8
C18 C19 C20 119.3(2)
C18 C19 H19 120.3
C20 C19 H19 120.3
N4 C20 C19 122.5(2)
N4 C20 H20 118.7
C19 C20 H20 118.7
F3 Cr2 F4 177.55(6)
F3 Cr2 N7 90.85(7)
F4 Cr2 N7 89.38(7)
F3 Cr2 N6 90.48(6)
F4 Cr2 N6 91.96(6)
N7 Cr2 N6 88.54(7)
F3 Cr2 N5 89.46(6)
F4 Cr2 N5 90.51(6)
N7 Cr2 N5 175.43(7)
N6 Cr2 N5 86.89(7)
F3 Cr2 N8 87.82(6)
F4 Cr2 N8 89.74(6)
N7 Cr2 N8 90.65(7)
N6 Cr2 N8 178.11(7)
N5 Cr2 N8 93.92(7)
C21 N5 C25 118.28(19)
C21 N5 Cr2 120.52(14)
C25 N5 Cr2 120.81(14)
C26 N6 C30 118.39(18)
C26 N6 Cr2 120.70(14)
C30 N6 Cr2 120.90(14)
C35 N7 C31 118.73(19)
C35 N7 Cr2 119.82(15)
C31 N7 Cr2 121.30(15)
C40 N8 C36 118.38(17)
C40 N8 Cr2 120.77(14)
C36 N8 Cr2 120.79(13)
N5 C21 C22 122.2(2)
N5 C21 H21 118.9
C22 C21 H21 118.9
C23 C22 C21 119.5(2)
C23 C22 H22 120.3
C21 C22 H22 120.3
C22 C23 C24 118.3(2)
C22 C23 H23 120.9
C24 C23 H23 120.9
C25 C24 C23 119.2(2)
C25 C24 H24 120.4
C23 C24 H24 120.4
N5 C25 C24 122.5(2)
N5 C25 H25 118.7
C24 C25 H25 118.7
N6 C26 C27 122.5(2)
N6 C26 H26 118.8
C27 C26 H26 118.8
C26 C27 C28 118.8(2)
C26 C27 H27 120.6
C28 C27 H27 120.6
C29 C28 C27 118.8(2)
C29 C28 H28 120.6
C27 C28 H28 120.6
C28 C29 C30 119.4(2)
C28 C29 H29 120.3
C30 C29 H29 120.3
N6 C30 C29 122.08(19)
N6 C30 H30 119.0
C29 C30 H30 119.0
N7 C31 C32 122.4(2)
N7 C31 H31 118.8
C32 C31 H31 118.8
C33 C32 C31 118.9(2)
C33 C32 H32 120.6
C31 C32 H32 120.6
C32 C33 C34 119.0(2)
C32 C33 H33 120.5
C34 C33 H33 120.5
C35 C34 C33 119.4(2)
C35 C34 H34 120.3
C33 C34 H34 120.3
N7 C35 C34 121.6(2)
N7 C35 H35 119.2
C34 C35 H35 119.2
N8 C36 C37 122.27(19)
N8 C36 H36 118.9
C37 C36 H36 118.9
C38 C37 C36 118.91(19)
C38 C37 H37 120.5
C36 C37 H37 120.5
C37 C38 C39 118.92(19)
C37 C38 H38 120.5
C39 C38 H38 120.5
C40 C39 C38 119.2(2)
C40 C39 H39 120.4
C38 C39 H39 120.4
N8 C40 C39 122.26(19)
N8 C40 H40 118.9
C39 C40 H40 118.9
O3P Cl1P O2P 112.79(16)
O3P Cl1P O4P 109.07(18)
O2P Cl1P O4P 110.45(17)
O3P Cl1P O1P 109.10(19)
O2P Cl1P O1P 108.70(16)
O4P Cl1P O1P 106.53(13)
Cl1P O4P Na1P 122.39(13)
O6P Cl2P O7P 101.2(11)
O6P Cl2P O5P 115.5(9)
O7P Cl2P O5P 94.8(11)
O6P Cl2P Na1P 45.8(6)
O7P Cl2P Na1P 122.3(10)
O5P Cl2P Na1P 138.9(6)
Cl2P O6P Na1P 111.5(8)
Cl3 Zn1 Cl1 100.05(6)
Cl3 Zn1 Cl4 103.21(9)
Cl1 Zn1 Cl4 121.91(3)
Cl3 Zn1 Cl2 105.65(9)
Cl1 Zn1 Cl2 111.33(2)
Cl4 Zn1 Cl2 112.19(3)
Zn1 Cl4 Na1P 144.75(5)
O6P Na1P Cl2P 22.6(3)
O6P Na1P Cl4 133.7(3)
O4P Na1P Cl4 97.68(9)
Cl2P Na1P Cl4 116.80(12)

loop_
_geom_bond_atom_site_label_1
_geom_bond_atom_site_label_2
_geom_bond_distance
Cr1 F1 1.8532(12)
Cr1 F2 1.8838(12)
Cr1 N4 2.0759(17)
Cr1 N1 2.0902(18)
Cr1 N3 2.0906(18)
Cr1 N2 2.0920(17)
N1 C5 1.343(3)
N1 C1 1.349(3)
N2 C6 1.347(3)
N2 C10 1.348(2)
N3 C11 1.348(3)
N3 C15 1.348(2)
N4 C20 1.334(3)
N4 C16 1.339(3)
C1 C2 1.386(3)
C1 H1 0.9500
C2 C3 1.384(4)
C2 H2 0.9500
C3 C4 1.392(4)
C3 H3 0.9500
C4 C5 1.382(3)
C4 H4 0.9500
C5 H5 0.9500
C6 C7 1.387(3)
C6 H6 0.9500
C7 C8 1.391(3)
C7 H7 0.9500
C8 C9 1.388(3)
C8 H8 0.9500
C9 C10 1.386(3)
C9 H9 0.9500
C10 H10 0.9500
C11 C12 1.393(3)
C11 H11 0.9500
C12 C13 1.388(3)
C12 H12 0.9500
C13 C14 1.387(3)
C13 H13 0.9500
C14 C15 1.385(3)
C14 H14 0.9500
C15 H15 0.9500
C16 C17 1.382(3)
C16 H16 0.9500
C17 C18 1.372(3)
C17 H17 0.9500
C18 C19 1.379(4)
C18 H18 0.9500
C19 C20 1.388(3)
C19 H19 0.9500
C20 H20 0.9500
Cr2 F3 1.8552(12)
Cr2 F4 1.8634(12)
Cr2 N7 2.0769(18)
Cr2 N6 2.0801(17)
Cr2 N5 2.0868(18)
Cr2 N8 2.0986(17)
N5 C21 1.342(3)
N5 C25 1.349(3)
N6 C26 1.344(3)
N6 C30 1.345(2)
N7 C35 1.346(3)
N7 C31 1.353(3)
N8 C40 1.349(2)
N8 C36 1.350(2)
C21 C22 1.394(3)
C21 H21 0.9500
C22 C23 1.382(3)
C22 H22 0.9500
C23 C24 1.395(4)
C23 H23 0.9500
C24 C25 1.384(3)
C24 H24 0.9500
C25 H25 0.9500
C26 C27 1.385(3)
C26 H26 0.9500
C27 C28 1.388(3)
C27 H27 0.9500
C28 C29 1.380(3)
C28 H28 0.9500
C29 C30 1.386(3)
C29 H29 0.9500
C30 H30 0.9500
C31 C32 1.382(3)
C31 H31 0.9500
C32 C33 1.381(4)
C32 H32 0.9500
C33 C34 1.393(4)
C33 H33 0.9500
C34 C35 1.386(3)
C34 H34 0.9500
C35 H35 0.9500
C36 C37 1.391(3)
C36 H36 0.9500
C37 C38 1.386(3)
C37 H37 0.9500
C38 C39 1.387(3)
C38 H38 0.9500
C39 C40 1.385(3)
C39 H39 0.9500
C40 H40 0.9500
Cl1P O3P 1.412(3)
Cl1P O2P 1.415(2)
Cl1P O4P 1.431(2)
Cl1P O1P 1.445(2)
O4P Na1P 2.877(3)
Cl2P O6P 1.362(15)
Cl2P O7P 1.51(3)
Cl2P O5P 1.531(15)
Cl2P Na1P 3.291(8)
O6P Na1P 2.537(15)
Zn1 Cl3 2.0228(19)
Zn1 Cl1 2.2232(7)
Zn1 Cl4 2.2499(7)
Zn1 Cl2 2.2558(7)
Cl4 Na1P 3.322(3)

loop_
_geom_hbond_atom_site_label_D
_geom_hbond_atom_site_label_H
_geom_hbond_atom_site_label_A
_geom_hbond_site_symmetry_A
_geom_hbond_distance_DH
_geom_hbond_distance_HA
_geom_hbond_distance_DA
_geom_hbond_angle_DHA
C2 H2 O5P 3_655 0.95 2.31 3.237(14) 165
C10 H10 O2P 6_566 0.95 2.49 3.352(3) 151

loop_
_geom_torsion_atom_site_label_1
_geom_torsion_atom_site_label_2
_geom_torsion_atom_site_label_3
_geom_torsion_atom_site_label_4
_geom_torsion
C5 N1 C1 C2 1.1(3)
Cr1 N1 C1 C2 -175.75(19)
N1 C1 C2 C3 1.4(4)
C1 C2 C3 C4 -2.8(4)
C2 C3 C4 C5 1.9(4)
C1 N1 C5 C4 -2.1(3)
Cr1 N1 C5 C4 174.69(18)
C3 C4 C5 N1 0.6(4)
C10 N2 C6 C7 -0.7(3)
Cr1 N2 C6 C7 176.06(17)
N2 C6 C7 C8 0.1(3)
C6 C7 C8 C9 0.7(3)
C7 C8 C9 C10 -0.8(3)
C6 N2 C10 C9 0.5(3)
Cr1 N2 C10 C9 -176.32(17)
C8 C9 C10 N2 0.3(3)
C15 N3 C11 C12 -1.5(3)
Cr1 N3 C11 C12 177.33(15)
N3 C11 C12 C13 0.0(3)
C11 C12 C13 C14 0.9(3)
C12 C13 C14 C15 -0.4(3)
C11 N3 C15 C14 2.1(3)
Cr1 N3 C15 C14 -176.77(16)
C13 C14 C15 N3 -1.2(3)
C20 N4 C16 C17 -0.5(4)
Cr1 N4 C16 C17 175.7(2)
N4 C16 C17 C18 -0.4(5)
C16 C17 C18 C19 1.1(5)
C17 C18 C19 C20 -1.0(6)
C16 N4 C20 C19 0.6(5)
Cr1 N4 C20 C19 -175.5(3)
C18 C19 C20 N4 0.1(6)
C25 N5 C21 C22 -0.5(3)
Cr2 N5 C21 C22 -173.30(16)
N5 C21 C22 C23 0.2(3)
C21 C22 C23 C24 -0.1(3)
C22 C23 C24 C25 0.3(3)
C21 N5 C25 C24 0.6(3)
Cr2 N5 C25 C24 173.43(17)
C23 C24 C25 N5 -0.5(3)
C30 N6 C26 C27 -0.1(4)
Cr2 N6 C26 C27 -178.8(2)
N6 C26 C27 C28 1.0(4)
C26 C27 C28 C29 -1.3(4)
C27 C28 C29 C30 0.7(4)
C26 N6 C30 C29 -0.5(3)
Cr2 N6 C30 C29 178.14(19)
C28 C29 C30 N6 0.2(4)
C35 N7 C31 C32 0.2(3)
Cr2 N7 C31 C32 175.81(17)
N7 C31 C32 C33 -0.7(3)
C31 C32 C33 C34 0.7(3)
C32 C33 C34 C35 -0.2(4)
C31 N7 C35 C34 0.3(3)
Cr2 N7 C35 C34 -175.35(17)
C33 C34 C35 N7 -0.4(3)
C40 N8 C36 C37 -0.8(3)
Cr2 N8 C36 C37 176.29(17)
N8 C36 C37 C38 0.9(3)
C36 C37 C38 C39 0.1(3)
C37 C38 C39 C40 -1.2(3)
C36 N8 C40 C39 -0.3(3)
Cr2 N8 C40 C39 -177.39(17)
C38 C39 C40 N8 1.3(3)
O3P Cl1P O4P Na1P -79.1(2)
O2P Cl1P O4P Na1P 45.3(2)
O1P Cl1P O4P Na1P 163.23(16)
O7P Cl2P O6P Na1P 124.6(10)
O5P Cl2P O6P Na1P -134.5(8)
